data_7123912
loop_
_publ_author_name
'Guo, Yuanyuan'
'McNulty, Jason A.'
'Mica, Natalie'
'Samuel, Ifor D. W.'
'Slawin, Alexandra'
'Buehl, Michael'
'Lightfoot, Philip'

_publ_section_title
;
 Structure-directing effects in (110)-layered hybrid perovskites
 containing two distinct organic moieties
;
_journal_name_full 'Chemical Communications'
_journal_paper_doi 10.1039/C9CC04964A
_journal_year 2019
_chemical_formula_moiety 'Br4 Pb, C2 H4 N3, C H6 N3'
_chemical_formula_sum 'C3 H10 Br4 N6 Pb'
_chemical_formula_weight 657.00
_space_group_crystal_system monoclinic
_space_group_IT_number 14
_space_group_name_Hall '-P 2ybc'
_space_group_name_H-M_alt 'P 1 21/c 1'
_symmetry_space_group_name_Hall '-P 2ybc'
_symmetry_space_group_name_H-M 'P 1 21/c 1'
_atom_sites_solution_hydrogens geom
_audit_creation_method SHELXL-2018/3
_audit_update_record
;
2019-05-21 deposited with the CCDC.    2019-07-24 downloaded from the CCDC.
;
_cell_angle_alpha 90
_cell_angle_beta 96.470(8)
_cell_angle_gamma 90
_cell_formula_units_Z 4
_cell_length_a 6.003(2)
_cell_length_b 26.969(9)
_cell_length_c 8.613(3)
_cell_measurement_reflns_used 3386
_cell_measurement_temperature 93(2)
_cell_measurement_theta_max 27.6
_cell_measurement_theta_min 2.5
_cell_volume 1385.5(8)
_computing_molecular_graphics 'Ortep for Windows (Farrugia, 2012)'
_computing_publication_material 'WinGX publication routines (Farrugia, 2012)'
_computing_structure_refinement 'SHELXL-2018/3 (Sheldrick, 2018)'
_diffrn_ambient_temperature 93(2)
_diffrn_detector_area_resol_mean 5.8140
_diffrn_measured_fraction_theta_full 0.988
_diffrn_measured_fraction_theta_max 0.988
_diffrn_measurement_device_type
;
Rigaku Pilatus 200K
;
_diffrn_measurement_method 'profile data from \w-scans'
_diffrn_radiation_type MoK\a
_diffrn_radiation_wavelength 0.71075
_diffrn_reflns_av_R_equivalents 0.0671
_diffrn_reflns_av_unetI/netI 0.0367
_diffrn_reflns_Laue_measured_fraction_full 0.988
_diffrn_reflns_Laue_measured_fraction_max 0.988
_diffrn_reflns_limit_h_max 7
_diffrn_reflns_limit_h_min -7
_diffrn_reflns_limit_k_max 32
_diffrn_reflns_limit_k_min -32
_diffrn_reflns_limit_l_max 10
_diffrn_reflns_limit_l_min -10
_diffrn_reflns_number 16723
_diffrn_reflns_point_group_measured_fraction_full 0.988
_diffrn_reflns_point_group_measured_fraction_max 0.988
_diffrn_reflns_theta_full 24.998
_diffrn_reflns_theta_max 24.998
_diffrn_reflns_theta_min 2.497
_diffrn_source 'Rotating Anode'
_exptl_absorpt_coefficient_mu 23.690
_exptl_absorpt_correction_T_max 1
_exptl_absorpt_correction_T_min 0.3
_exptl_absorpt_correction_type multi-scan
_exptl_crystal_colour Colorless
_exptl_crystal_density_diffrn 3.150
_exptl_crystal_density_method 'not measured'
_exptl_crystal_description Prism
_exptl_crystal_F_000 1168
_exptl_crystal_size_max 0.060
_exptl_crystal_size_mid 0.030
_exptl_crystal_size_min 0.010
_refine_diff_density_max 2.040
_refine_diff_density_min -1.416
_refine_diff_density_rms 0.241
_refine_ls_extinction_method none
_refine_ls_goodness_of_fit_ref 1.089
_refine_ls_hydrogen_treatment constr
_refine_ls_matrix_type full
_refine_ls_number_parameters 127
_refine_ls_number_reflns 2411
_refine_ls_number_restraints 0
_refine_ls_restrained_S_all 1.089
_refine_ls_R_factor_all 0.0321
_refine_ls_R_factor_gt 0.0291
_refine_ls_shift/su_max 0.002
_refine_ls_shift/su_mean 0.000
_refine_ls_structure_factor_coef Fsqd
_refine_ls_weighting_details 'w=1/[\s^2^(Fo^2^)+(0.0480P)^2^] where P=(Fo^2^+2Fc^2^)/3'
_refine_ls_weighting_scheme calc
_refine_ls_wR_factor_gt 0.0775
_refine_ls_wR_factor_ref 0.0782
_reflns_Friedel_coverage 0.000
_reflns_number_gt 2180
_reflns_number_total 2411
_reflns_threshold_expression 'I > 2\s(I)'
_cod_data_source_file c9cc04964a2.cif
_cod_data_source_block shelx_CCDC1
_cod_depositor_comments
;
The following automatic conversions were performed:

'_exptl_absorpt_correction_type' value 'Multi-scan' changed to
'multi-scan' according to
/home/data/users/saulius/crontab/automatic-downloads/rss-feeds/RSC/lib/dictionaries/cif_core.dic
dictionary named 'cif_core.dic' version 2.4.2 from 2011-04-26.

Automatic conversion script
Id: cif_fix_values 4973 2017-02-22 13:04:09Z antanas 
;
_cod_database_code 7123912
_shelx_shelxl_version_number 2018/3
_shelx_space_group_comment
;
The symmetry employed for this shelxl refinement is uniquely defined
by the following loop, which should always be used as a source of
symmetry information in preference to the above space-group names.
They are only intended as comments.
;

loop_
_space_group_symop_operation_xyz
'x, y, z'
'-x, y+1/2, -z+1/2'
'-x, -y, -z'
'x, -y-1/2, z-1/2'

loop_
_atom_site_label
_atom_site_type_symbol
_atom_site_fract_x
_atom_site_fract_y
_atom_site_fract_z
_atom_site_U_iso_or_equiv
_atom_site_adp_type
_atom_site_occupancy
_atom_site_site_symmetry_order
_atom_site_calc_flag
_atom_site_refinement_flags_posn
_atom_site_refinement_flags_adp
Pb1 Pb 0.41556(4) 0.33256(2) 0.88284(3) 0.01553(12) Uani 1 1 d . .
Br1 Br -0.07474(10) 0.32357(3) 0.87224(8) 0.02194(19) Uani 1 1 d . .
Br2 Br 0.40827(10) 0.42004(3) 1.07013(8) 0.02275(18) Uani 1 1 d . .
Br3 Br 0.42223(10) 0.25887(3) 1.15165(8) 0.02317(18) Uani 1 1 d . .
Br4 Br 0.39470(11) 0.40404(3) 0.61714(8) 0.02371(19) Uani 1 1 d . .
N1 N 1.0814(9) 0.5498(2) 0.1652(7) 0.0280(15) Uani 1 1 d . .
H1 H 0.982670 0.557968 0.089325 0.034 Uiso 1 1 calc R U
H2 H 1.200945 0.567276 0.185271 0.034 Uiso 1 1 calc R U
N2 N 1.2036(10) 0.4991(3) 0.3667(7) 0.0302(15) Uani 1 1 d . .
H3 H 1.321972 0.517003 0.385825 0.036 Uiso 1 1 calc R U
H4 H 1.184949 0.473479 0.423358 0.036 Uiso 1 1 calc R U
N3 N 0.8666(10) 0.4841(2) 0.2186(7) 0.0273(14) Uani 1 1 d . .
H5 H 0.767993 0.492357 0.142730 0.033 Uiso 1 1 calc R U
H6 H 0.845498 0.458422 0.274269 0.033 Uiso 1 1 calc R U
N4 N 1.0129(10) 0.3048(2) 0.3511(7) 0.0271(15) Uani 1 1 d . .
H7 H 1.091757 0.279578 0.329868 0.033 Uiso 1 1 calc R U
N5 N 0.7811(10) 0.3509(3) 0.4419(8) 0.0286(15) Uani 1 1 d . .
H8 H 0.674969 0.360972 0.493407 0.034 Uiso 1 1 calc R U
N6 N 0.8916(9) 0.3805(2) 0.3504(7) 0.0253(14) Uani 1 1 d . .
C1 C 1.0499(11) 0.5109(3) 0.2496(8) 0.0255(17) Uani 1 1 d . .
C2 C 0.8544(13) 0.3048(3) 0.4433(10) 0.0296(18) Uani 1 1 d . .
H9 H 0.804109 0.278132 0.498131 0.035 Uiso 1 1 calc R U
C3 C 1.0315(12) 0.3507(3) 0.2956(9) 0.0280(17) Uani 1 1 d . .
H10 H 1.132217 0.360013 0.226396 0.034 Uiso 1 1 calc R U

loop_
_atom_site_aniso_label
_atom_site_aniso_U_11
_atom_site_aniso_U_22
_atom_site_aniso_U_33
_atom_site_aniso_U_23
_atom_site_aniso_U_13
_atom_site_aniso_U_12
Pb1 0.00766(16) 0.02044(18) 0.01878(19) 0.00070(10) 0.00269(11) -0.00044(9)
Br1 0.0090(3) 0.0241(4) 0.0326(5) 0.0007(3) 0.0019(3) -0.0009(2)
Br2 0.0167(3) 0.0257(4) 0.0259(4) -0.0054(3) 0.0025(3) -0.0023(3)
Br3 0.0183(3) 0.0281(4) 0.0239(4) 0.0052(3) 0.0057(3) 0.0059(3)
Br4 0.0189(3) 0.0297(4) 0.0232(4) 0.0046(3) 0.0057(3) 0.0072(3)
N1 0.023(3) 0.030(4) 0.031(4) 0.009(3) 0.003(3) 0.001(3)
N2 0.028(3) 0.036(4) 0.026(4) 0.006(3) -0.001(3) 0.002(3)
N3 0.024(3) 0.028(4) 0.031(4) 0.002(3) 0.007(3) -0.007(3)
N4 0.023(3) 0.028(4) 0.031(4) -0.006(3) 0.005(3) 0.003(3)
N5 0.022(3) 0.034(4) 0.032(4) -0.006(3) 0.011(3) 0.003(3)
N6 0.018(3) 0.028(4) 0.028(4) 0.003(3) -0.004(3) 0.003(2)
C1 0.024(4) 0.035(5) 0.019(4) -0.006(3) 0.008(3) -0.002(3)
C2 0.030(4) 0.032(5) 0.027(5) 0.000(3) 0.001(3) 0.005(3)
C3 0.026(4) 0.036(5) 0.023(4) 0.004(4) 0.008(3) -0.006(3)

loop_
_atom_type_symbol
_atom_type_description
_atom_type_scat_dispersion_real
_atom_type_scat_dispersion_imag
_atom_type_scat_source
Pb Pb -3.3944 10.1111 'International Tables Vol C Tables 4.2.6.8 and 6.1.1.4'
Br Br -0.2901 2.4595 'International Tables Vol C Tables 4.2.6.8 and 6.1.1.4'
N N 0.0061 0.0033 'International Tables Vol C Tables 4.2.6.8 and 6.1.1.4'
C C 0.0033 0.0016 'International Tables Vol C Tables 4.2.6.8 and 6.1.1.4'
H H 0.0000 0.0000 'International Tables Vol C Tables 4.2.6.8 and 6.1.1.4'

loop_
_geom_angle_atom_site_label_1
_geom_angle_atom_site_label_2
_geom_angle_atom_site_label_3
_geom_angle
_geom_angle_site_symmetry_1
_geom_angle_site_symmetry_3
Br2 Pb1 Br1 90.38(2) . .
Br2 Pb1 Br4 84.12(3) . .
Br1 Pb1 Br4 94.24(2) . .
Br2 Pb1 Br3 96.26(3) . .
Br1 Pb1 Br3 84.11(2) . .
Br4 Pb1 Br3 178.308(19) . .
Br2 Pb1 Br1 99.20(2) . 1_655
Br1 Pb1 Br1 170.14(3) . 1_655
Br4 Pb1 Br1 89.09(2) . 1_655
Br3 Pb1 Br1 92.47(2) . 1_655
Br2 Pb1 Br3 175.45(2) . 4_565
Br1 Pb1 Br3 89.99(2) . 4_565
Br4 Pb1 Br3 91.33(3) . 4_565
Br3 Pb1 Br3 88.28(3) . 4_565
Br1 Pb1 Br3 80.645(19) 1_655 4_565
Pb1 Br1 Pb1 170.14(3) . 1_455
Pb1 Br3 Pb1 169.58(3) . 4_566
C2 N4 C3 108.2(6) . .
C2 N5 N6 112.2(6) . .
C3 N6 N5 103.3(6) . .
N1 C1 N3 119.9(7) . .
N1 C1 N2 119.0(7) . .
N3 C1 N2 121.1(7) . .
N4 C2 N5 105.1(7) . .
N6 C3 N4 111.2(7) . .

loop_
_geom_bond_atom_site_label_1
_geom_bond_atom_site_label_2
_geom_bond_distance
_geom_bond_site_symmetry_2
Pb1 Br2 2.8613(10) .
Pb1 Br1 2.9444(11) .
Pb1 Br4 2.9841(11) .
Pb1 Br3 3.0480(10) .
Pb1 Br1 3.0809(12) 1_655
Pb1 Br3 3.1723(11) 4_565
N1 C1 1.303(9) .
N2 C1 1.326(9) .
N3 C1 1.318(9) .
N4 C2 1.306(11) .
N4 C3 1.337(10) .
N5 C2 1.318(10) .
N5 N6 1.347(8) .
N6 C3 1.289(10) .
